data_4340737
loop_
_publ_author_name
'Bosch, Simone'
'Comba, Peter'
'Gahan, Lawrence R.'
'Schenk, Gerhard'

_publ_section_title
;
 Dinuclear Zinc(II) Complexes with Hydrogen Bond Donors as Structural and
 Functional Phosphatase Models.
;
_journal_issue 17
_journal_name_full 'Inorganic chemistry'
_journal_page_first 9036
_journal_page_last 9051
_journal_paper_doi 10.1021/ic5009945
_journal_volume 53
_journal_year 2014
_chemical_absolute_configuration ad
_chemical_compound_source 'synthesis as described'
_chemical_formula_moiety 'C37 H41 N8 O5 Zn2, F6 P'
_chemical_formula_sum 'C37 H41 F6 N8 O5 P Zn2'
_chemical_formula_weight 953.49
_chemical_name_systematic
;
 ?
;
_space_group_IT_number 19
_symmetry_cell_setting orthorhombic
_symmetry_Int_Tables_number 19
_symmetry_space_group_name_Hall 'P 2ac 2ab'
_symmetry_space_group_name_H-M 'P 21 21 21'
_atom_sites_solution_hydrogens geom
_atom_sites_solution_primary direct
_atom_sites_solution_secondary difmap
_audit_conform_dict_location ftp://ftp.iucr.org/pub/cif_core.dic
_audit_conform_dict_name cif_core.dic
_audit_conform_dict_version 2.4
_audit_creation_date 2014-04-22T12:19:13-00:00
_audit_creation_method 'WinGX routine CIF_UPDATE'
_cell_angle_alpha 90
_cell_angle_beta 90
_cell_angle_gamma 90
_cell_formula_units_Z 4
_cell_length_a 11.1444(6)
_cell_length_b 17.0144(9)
_cell_length_c 20.6731(8)
_cell_measurement_reflns_used 2621
_cell_measurement_temperature 200(2)
_cell_measurement_theta_max 24.953
_cell_measurement_theta_min 3.643
_cell_measurement_wavelength 0.71073
_cell_volume 3919.9(3)
_computing_cell_refinement
;
        CrysAlisPro, Agilent Technologies,
        Version 1.171.36.24 (release 03-12-2012 CrysAlis171 .NET)
        (compiled Dec  3 2012,18:21:49)
;
_computing_data_collection
;
        CrysAlisPro, Agilent Technologies,
        Version 1.171.36.24 (release 03-12-2012 CrysAlis171 .NET)
        (compiled Dec  3 2012,18:21:49)
;
_computing_data_reduction
;
        CrysAlisPro, Agilent Technologies,
        Version 1.171.36.24 (release 03-12-2012 CrysAlis171 .NET)
        (compiled Dec  3 2012,18:21:49)
;
_computing_molecular_graphics 'Ortep-3 for Windows (Farrugia, 1997)'
_computing_publication_material 'WinGX publication routines (Farrugia, 1999)'
_computing_structure_refinement 'SHELXL-97 (Sheldrick, 2008)'
_diffrn_ambient_temperature 200(2)
_diffrn_detector_area_resol_mean 16.0696
_diffrn_measured_fraction_theta_full 0.998
_diffrn_measured_fraction_theta_max 0.998
_diffrn_measurement_device_type 'Xcalibur, Sapphire3, Gemini ultra'
_diffrn_measurement_method '\w scans'
_diffrn_orient_matrix_UB_11 0.0098309
_diffrn_orient_matrix_UB_12 0.0345895
_diffrn_orient_matrix_UB_13 -0.018407
_diffrn_orient_matrix_UB_21 0.062935
_diffrn_orient_matrix_UB_22 -0.0064286
_diffrn_orient_matrix_UB_23 0.0014156
_diffrn_orient_matrix_UB_31 -0.0031769
_diffrn_orient_matrix_UB_32 -0.0222412
_diffrn_orient_matrix_UB_33 -0.0289007
_diffrn_radiation_monochromator graphite
_diffrn_radiation_probe x-ray
_diffrn_radiation_type MoK\a
_diffrn_radiation_wavelength 0.71073
_diffrn_reflns_av_R_equivalents 0.0383
_diffrn_reflns_av_unetI/netI 0.0759
_diffrn_reflns_limit_h_max 12
_diffrn_reflns_limit_h_min -13
_diffrn_reflns_limit_k_max 11
_diffrn_reflns_limit_k_min -20
_diffrn_reflns_limit_l_max 23
_diffrn_reflns_limit_l_min -24
_diffrn_reflns_number 10212
_diffrn_reflns_theta_full 25
_diffrn_reflns_theta_max 25
_diffrn_reflns_theta_min 2.94
_exptl_absorpt_coefficient_mu 1.348
_exptl_absorpt_correction_T_max 1
_exptl_absorpt_correction_T_min 0.94815
_exptl_absorpt_correction_type multi-scan
_exptl_absorpt_process_details
;
        CrysAlisPro, Agilent Technologies,
        Version 1.171.36.24 (release 03-12-2012 CrysAlis171 .NET)
        (compiled Dec  3 2012,18:21:49)
        Empirical absorption correction using spherical harmonics,
 implemented in SCALE3 ABSPACK scaling algorithm.
;
_exptl_crystal_colour colourless
_exptl_crystal_density_diffrn 1.616
_exptl_crystal_density_method 'not measured'
_exptl_crystal_description prism
_exptl_crystal_F_000 1952
_exptl_crystal_size_max 0.4
_exptl_crystal_size_mid 0.4
_exptl_crystal_size_min 0.2
_refine_diff_density_max 1.087
_refine_diff_density_min -0.363
_refine_diff_density_rms 0.076
_refine_ls_abs_structure_details 'Flack H D (1983), Acta Cryst. A39, 876-881'
_refine_ls_abs_structure_Flack 0
_refine_ls_extinction_method none
_refine_ls_goodness_of_fit_ref 1.025
_refine_ls_hydrogen_treatment constr
_refine_ls_matrix_type full
_refine_ls_number_parameters 533
_refine_ls_number_reflns 6482
_refine_ls_number_restraints 0
_refine_ls_restrained_S_all 1.025
_refine_ls_R_factor_all 0.0629
_refine_ls_R_factor_gt 0.0523
_refine_ls_shift/su_max 0.001
_refine_ls_shift/su_mean 0
_refine_ls_structure_factor_coef Fsqd
_refine_ls_weighting_details 'calc w=1/[\s^2^(Fo^2^)+(0.0600P)^2^+0.0000P] where P=(Fo^2^+2Fc^2^)/3'
_refine_ls_weighting_scheme calc
_refine_ls_wR_factor_gt 0.1185
_refine_ls_wR_factor_ref 0.1263
_reflns_number_gt 5544
_reflns_number_total 6482
_reflns_threshold_expression >2\s(I)
_cod_data_source_file ic5009945_si_003.cif
_cod_data_source_block 919sb9
_cod_depositor_comments 'Adding full bibliography for 4340733--4340738.cif.'
_cod_database_code 4340737

loop_
_symmetry_equiv_pos_as_xyz
'x, y, z'
'-x+1/2, -y, z+1/2'
'x+1/2, -y+1/2, -z'
'-x, y+1/2, -z+1/2'

loop_
_atom_site_label
_atom_site_type_symbol
_atom_site_fract_x
_atom_site_fract_y
_atom_site_fract_z
_atom_site_U_iso_or_equiv
_atom_site_adp_type
_atom_site_occupancy
_atom_site_symmetry_multiplicity
_atom_site_calc_flag
_atom_site_refinement_flags
C1 C 0.1813(6) -0.1383(5) 0.4863(3) 0.0493(18) Uani 1 1 d .
H1 H 0.1896 -0.1013 0.519 0.059 Uiso 1 1 calc R
C1A C 0.4885(5) 0.1145(4) 0.3581(3) 0.0374(15) Uani 1 1 d .
C2 C 0.0856(7) -0.1881(5) 0.4867(4) 0.057(2) Uani 1 1 d .
H2 H 0.028 -0.1842 0.5192 0.069 Uiso 1 1 calc R
C2A C 0.6022(6) 0.1569(5) 0.3392(4) 0.064(2) Uani 1 1 d .
H2A1 H 0.5821 0.2049 0.3172 0.096 Uiso 1 1 calc R
H2A2 H 0.6488 0.1241 0.311 0.096 Uiso 1 1 calc R
H2A3 H 0.648 0.1688 0.3773 0.096 Uiso 1 1 calc R
C3 C 0.0747(7) -0.2418(4) 0.4410(4) 0.064(2) Uani 1 1 d .
H3 H 0.0109 -0.277 0.4422 0.077 Uiso 1 1 calc R
C3A C 0.3203(6) 0.0599(4) 0.5183(3) 0.0369(15) Uani 1 1 d .
C4 C 0.1560(6) -0.2462(4) 0.3922(3) 0.0475(17) Uani 1 1 d .
H4 H 0.1477 -0.2831 0.3594 0.057 Uiso 1 1 calc R
C4A C 0.3171(8) 0.0758(5) 0.5905(3) 0.067(2) Uani 1 1 d .
H4A1 H 0.3589 0.0347 0.6129 0.1 Uiso 1 1 calc R
H4A2 H 0.2352 0.0775 0.6049 0.1 Uiso 1 1 calc R
H4A3 H 0.3551 0.1253 0.5993 0.1 Uiso 1 1 calc R
C5 C 0.2498(5) -0.1953(3) 0.3926(3) 0.0314(14) Uani 1 1 d .
C6 C 0.3481(7) -0.1982(4) 0.3434(3) 0.0416(17) Uani 1 1 d .
H6A H 0.4144 -0.2287 0.3605 0.05 Uiso 1 1 calc R
H6B H 0.319 -0.2245 0.3049 0.05 Uiso 1 1 calc R
C7 C 0.6221(7) -0.0957(4) 0.4755(4) 0.0552(19) Uani 1 1 d .
H7 H 0.595 -0.0706 0.5127 0.066 Uiso 1 1 calc R
C8 C 0.7333(8) -0.1295(5) 0.4736(4) 0.067(2) Uani 1 1 d .
H8 H 0.7835 -0.1258 0.5094 0.081 Uiso 1 1 calc R
C9 C 0.7710(8) -0.1682(6) 0.4205(5) 0.080(3) Uani 1 1 d .
H9 H 0.8455 -0.1927 0.4207 0.096 Uiso 1 1 calc R
C10 C 0.7009(6) -0.1716(5) 0.3665(4) 0.060(2) Uani 1 1 d .
H10 H 0.7258 -0.1986 0.3298 0.072 Uiso 1 1 calc R
C11 C 0.5918(6) -0.1335(4) 0.3685(3) 0.0470(17) Uani 1 1 d .
C12 C 0.5172(6) -0.1246(5) 0.3104(3) 0.0482(17) Uani 1 1 d .
H12A H 0.5404 -0.0771 0.2877 0.058 Uiso 1 1 calc R
H12B H 0.5312 -0.1688 0.2817 0.058 Uiso 1 1 calc R
C13 C 0.3206(6) -0.0869(4) 0.2725(3) 0.0376(16) Uani 1 1 d .
H13A H 0.353 -0.0356 0.2618 0.045 Uiso 1 1 calc R
H13B H 0.3289 -0.1202 0.2347 0.045 Uiso 1 1 calc R
C14 C 0.1929(6) -0.0787(4) 0.2882(3) 0.0334(15) Uani 1 1 d .
C15 C 0.1061(6) -0.1156(4) 0.2527(3) 0.0369(15) Uani 1 1 d .
H15 H 0.1294 -0.149 0.2194 0.044 Uiso 1 1 calc R
C16 C -0.0131(6) -0.1054(4) 0.2643(3) 0.0419(16) Uani 1 1 d .
C17 C -0.1053(7) -0.1433(4) 0.2231(3) 0.060(2) Uani 1 1 d .
H17A H -0.0667 -0.173 0.1895 0.09 Uiso 1 1 calc R
H17B H -0.1553 -0.1036 0.204 0.09 Uiso 1 1 calc R
H17C H -0.1536 -0.1778 0.249 0.09 Uiso 1 1 calc R
C18 C -0.0443(6) -0.0590(3) 0.3161(3) 0.0383(15) Uani 1 1 d .
H18 H -0.1251 -0.0529 0.3262 0.046 Uiso 1 1 calc R
C19 C 0.0402(5) -0.0214(3) 0.3535(3) 0.0307(14) Uani 1 1 d .
C20 C 0.1597(5) -0.0304(3) 0.3380(3) 0.0301(13) Uani 1 1 d .
C21 C 0.0064(6) 0.0271(3) 0.4098(3) 0.0373(14) Uani 1 1 d .
H21A H -0.0792 0.0221 0.4173 0.045 Uiso 1 1 calc R
H21B H 0.0476 0.0076 0.4479 0.045 Uiso 1 1 calc R
C22 C 0.2069(7) 0.1365(4) 0.2294(3) 0.0505(19) Uani 1 1 d .
C23 C 0.1504(11) 0.1170(5) 0.1723(3) 0.076(3) Uani 1 1 d .
H23 H 0.1937 0.1132 0.134 0.091 Uiso 1 1 calc R
C24 C 0.0348(12) 0.1039(5) 0.1731(4) 0.078(3) Uani 1 1 d .
H24 H -0.0051 0.0899 0.1353 0.094 Uiso 1 1 calc R
C25 C -0.0269(8) 0.1109(4) 0.2303(4) 0.061(2) Uani 1 1 d .
H25 H -0.1092 0.102 0.2318 0.073 Uiso 1 1 calc R
C26 C 0.0329(6) 0.1308(4) 0.2836(3) 0.0405(15) Uani 1 1 d .
C27 C -0.0287(6) 0.1439(4) 0.3470(3) 0.0392(15) Uani 1 1 d .
H27A H -0.0381 0.1999 0.354 0.047 Uiso 1 1 calc R
H27B H -0.1082 0.1208 0.3453 0.047 Uiso 1 1 calc R
C28 C 0.2361(5) 0.3033(3) 0.4221(3) 0.0323(13) Uani 1 1 d .
C29 C 0.1980(6) 0.3695(4) 0.4549(3) 0.0419(16) Uani 1 1 d .
H29 H 0.2431 0.4155 0.4548 0.05 Uiso 1 1 calc R
C30 C 0.0947(7) 0.3650(4) 0.4867(3) 0.056(2) Uani 1 1 d .
H30 H 0.0646 0.4093 0.5075 0.067 Uiso 1 1 calc R
C31 C 0.0325(7) 0.2965(4) 0.4891(3) 0.0493(19) Uani 1 1 d .
H31 H -0.0377 0.293 0.5133 0.059 Uiso 1 1 calc R
C32 C 0.0736(6) 0.2331(4) 0.4559(3) 0.0383(15) Uani 1 1 d .
C33 C 0.0142(6) 0.1554(4) 0.4596(3) 0.0388(16) Uani 1 1 d .
H33A H 0.0446 0.1267 0.4967 0.047 Uiso 1 1 calc R
H33B H -0.0715 0.1626 0.4654 0.047 Uiso 1 1 calc R
N1 N 0.2636(5) -0.1421(3) 0.4392(2) 0.0354(12) Uani 1 1 d .
N2 N 0.3907(5) -0.1207(3) 0.3260(2) 0.0372(12) Uani 1 1 d .
N3 N 0.5524(5) -0.0995(3) 0.4222(3) 0.0423(13) Uani 1 1 d .
N4 N 0.1511(5) 0.1416(3) 0.2854(2) 0.0360(12) Uani 1 1 d .
N5 N 0.0363(4) 0.1105(3) 0.4008(2) 0.0310(11) Uani 1 1 d .
N6 N 0.1763(4) 0.2365(3) 0.4223(2) 0.0266(11) Uani 1 1 d .
N7 N 0.3201(7) 0.1549(5) 0.2277(3) 0.094(3) Uani 1 1 d .
H7A H 0.356 0.1697 0.2625 0.112 Uiso 1 1 calc R
H7B H 0.3591 0.1522 0.1919 0.112 Uiso 1 1 calc R
N8 N 0.3376(6) 0.3084(4) 0.3878(3) 0.074(2) Uani 1 1 d .
H8A H 0.3631 0.2684 0.3664 0.089 Uiso 1 1 calc R
H8B H 0.3775 0.3517 0.3872 0.089 Uiso 1 1 calc R
O1 O 0.2412(4) 0.0094(2) 0.37131(16) 0.0322(9) Uani 1 1 d .
O2A O 0.4952(4) 0.0452(3) 0.3735(2) 0.0434(11) Uani 1 1 d .
O2B O 0.3757(4) -0.0002(3) 0.50189(18) 0.0445(11) Uani 1 1 d .
O3A O 0.3936(4) 0.1554(2) 0.3574(2) 0.0415(10) Uani 1 1 d .
O3B O 0.2713(4) 0.1065(2) 0.48300(18) 0.0431(11) Uani 1 1 d .
F1 F -0.0603(9) -0.0616(5) 0.7080(2) 0.173(4) Uani 1 1 d .
F2 F -0.0845(9) -0.1231(3) 0.6185(3) 0.157(3) Uani 1 1 d .
F3 F -0.2096(6) -0.0313(7) 0.6429(4) 0.195(5) Uani 1 1 d .
F4 F -0.0568(11) 0.0454(4) 0.6542(4) 0.211(5) Uani 1 1 d .
F5 F 0.0573(6) -0.0486(6) 0.6303(4) 0.178(4) Uani 1 1 d .
F6 F -0.0859(6) -0.0156(4) 0.5662(2) 0.109(2) Uani 1 1 d .
P1 P -0.0776(2) -0.03982(13) 0.63813(9) 0.0605(6) Uani 1 1 d .
Zn1 Zn 0.38254(7) -0.04328(4) 0.41153(3) 0.03425(19) Uani 1 1 d .
Zn2 Zn 0.22696(6) 0.12514(4) 0.38477(3) 0.02856(17) Uani 1 1 d .

loop_
_atom_site_aniso_label
_atom_site_aniso_U_11
_atom_site_aniso_U_22
_atom_site_aniso_U_33
_atom_site_aniso_U_23
_atom_site_aniso_U_13
_atom_site_aniso_U_12
C1 0.054(4) 0.051(5) 0.043(4) 0.010(4) -0.004(3) 0.003(4)
C1A 0.028(3) 0.036(4) 0.048(3) -0.007(3) -0.002(3) -0.002(3)
C2 0.046(5) 0.055(5) 0.071(5) 0.015(4) 0.009(4) 0.009(4)
C2A 0.039(4) 0.060(5) 0.093(5) 0.012(5) 0.023(4) 0.001(4)
C3 0.045(5) 0.035(4) 0.113(7) 0.013(5) -0.002(5) -0.004(4)
C3A 0.045(4) 0.040(4) 0.026(3) -0.006(3) -0.006(3) -0.007(3)
C4 0.051(4) 0.031(4) 0.060(4) -0.010(3) -0.014(4) -0.001(3)
C4A 0.113(7) 0.058(5) 0.030(3) -0.012(4) -0.003(4) 0.012(5)
C5 0.034(4) 0.024(3) 0.036(3) 0.001(3) -0.003(3) 0.004(3)
C6 0.065(5) 0.021(3) 0.039(3) -0.002(3) -0.006(3) 0.005(3)
C7 0.053(4) 0.037(4) 0.076(5) 0.018(4) -0.031(4) -0.004(4)
C8 0.057(5) 0.068(6) 0.077(5) 0.030(5) -0.023(4) -0.014(5)
C9 0.037(4) 0.083(7) 0.119(7) 0.042(6) -0.026(5) -0.006(5)
C10 0.034(4) 0.054(5) 0.093(6) -0.009(4) 0.007(4) -0.004(4)
C11 0.039(4) 0.033(4) 0.069(4) -0.008(4) -0.004(3) 0.004(3)
C12 0.048(4) 0.049(4) 0.048(4) -0.014(4) 0.003(3) 0.010(4)
C13 0.055(4) 0.032(4) 0.025(3) 0.000(3) -0.002(3) 0.006(3)
C14 0.047(4) 0.025(3) 0.028(3) 0.005(3) 0.001(3) 0.000(3)
C15 0.054(4) 0.027(3) 0.030(3) 0.003(3) -0.001(3) 0.004(3)
C16 0.052(4) 0.034(4) 0.040(3) 0.001(3) -0.003(3) -0.011(3)
C17 0.066(5) 0.055(5) 0.059(4) -0.012(4) -0.014(4) -0.022(5)
C18 0.039(4) 0.031(4) 0.045(3) 0.006(3) -0.004(3) -0.006(3)
C19 0.041(3) 0.023(3) 0.028(3) 0.000(3) 0.005(3) -0.014(3)
C20 0.034(3) 0.024(3) 0.032(3) 0.000(3) -0.012(2) -0.004(3)
C21 0.038(3) 0.026(3) 0.048(3) 0.003(3) 0.008(3) -0.009(3)
C22 0.062(5) 0.043(4) 0.046(4) 0.009(3) 0.017(4) 0.014(4)
C23 0.144(10) 0.050(5) 0.033(4) -0.002(4) 0.006(5) 0.024(7)
C24 0.136(10) 0.050(5) 0.049(5) 0.002(4) -0.026(6) 0.024(7)
C25 0.075(6) 0.047(5) 0.060(5) 0.002(4) -0.031(4) 0.009(4)
C26 0.060(4) 0.023(3) 0.038(3) 0.002(3) -0.016(3) 0.000(4)
C27 0.032(3) 0.036(4) 0.050(4) 0.004(3) -0.002(3) 0.003(3)
C28 0.028(3) 0.032(3) 0.037(3) 0.003(3) 0.006(3) 0.003(3)
C29 0.054(4) 0.025(3) 0.046(3) -0.004(3) -0.003(3) -0.004(3)
C30 0.075(6) 0.034(4) 0.059(4) -0.015(4) 0.016(4) 0.005(4)
C31 0.050(4) 0.043(4) 0.055(4) -0.016(4) 0.027(4) -0.003(4)
C32 0.042(4) 0.032(4) 0.041(3) -0.002(3) 0.007(3) 0.003(3)
C33 0.036(3) 0.043(4) 0.038(3) -0.008(3) 0.017(3) -0.002(3)
N1 0.042(3) 0.029(3) 0.034(2) 0.007(2) -0.004(2) -0.008(3)
N2 0.044(3) 0.033(3) 0.035(2) -0.002(2) -0.001(2) 0.000(3)
N3 0.045(3) 0.029(3) 0.053(3) 0.002(3) -0.003(3) 0.003(3)
N4 0.040(3) 0.030(3) 0.038(3) 0.000(2) -0.004(2) 0.008(3)
N5 0.033(3) 0.027(3) 0.032(2) -0.008(2) 0.007(2) 0.001(2)
N6 0.025(2) 0.023(2) 0.032(2) 0.001(2) 0.005(2) 0.004(2)
N7 0.087(6) 0.126(8) 0.068(4) 0.033(5) 0.027(4) 0.033(6)
N8 0.081(5) 0.045(4) 0.097(5) -0.008(4) 0.010(4) -0.005(4)
O1 0.038(2) 0.025(2) 0.035(2) -0.0035(17) -0.0084(18) 0.0008(19)
O2A 0.036(2) 0.032(2) 0.062(3) 0.000(2) -0.002(2) 0.000(2)
O2B 0.057(3) 0.041(3) 0.036(2) -0.012(2) -0.010(2) 0.009(3)
O3A 0.033(2) 0.028(2) 0.064(3) -0.003(2) 0.012(2) 0.000(2)
O3B 0.062(3) 0.034(2) 0.034(2) -0.005(2) -0.017(2) 0.001(2)
F1 0.275(10) 0.185(8) 0.061(3) 0.036(4) -0.004(4) 0.074(8)
F2 0.257(10) 0.046(3) 0.169(6) 0.004(4) -0.016(7) -0.002(5)
F3 0.093(5) 0.301(13) 0.192(7) 0.082(8) 0.054(5) 0.062(7)
F4 0.357(15) 0.073(4) 0.203(8) -0.049(5) -0.131(9) 0.036(7)
F5 0.094(5) 0.229(10) 0.211(8) 0.093(7) -0.045(5) 0.021(6)
F6 0.129(5) 0.130(5) 0.067(3) 0.026(3) -0.007(3) 0.009(4)
P1 0.0796(15) 0.0504(12) 0.0514(10) -0.0015(10) -0.0166(10) 0.0121(12)
Zn1 0.0422(4) 0.0262(4) 0.0343(3) -0.0037(3) -0.0075(3) 0.0036(3)
Zn2 0.0286(3) 0.0234(3) 0.0337(3) -0.0015(3) 0.0021(3) -0.0001(3)

loop_
_atom_type_symbol
_atom_type_description
_atom_type_scat_dispersion_real
_atom_type_scat_dispersion_imag
_atom_type_scat_source
C C 0.0033 0.0016 'International Tables Vol C Tables 4.2.6.8 and 6.1.1.4'
H H 0 0 'International Tables Vol C Tables 4.2.6.8 and 6.1.1.4'
N N 0.0061 0.0033 'International Tables Vol C Tables 4.2.6.8 and 6.1.1.4'
O O 0.0106 0.006 'International Tables Vol C Tables 4.2.6.8 and 6.1.1.4'
F F 0.0171 0.0103 'International Tables Vol C Tables 4.2.6.8 and 6.1.1.4'
P P 0.1023 0.0942 'International Tables Vol C Tables 4.2.6.8 and 6.1.1.4'
Zn Zn 0.2839 1.4301 'International Tables Vol C Tables 4.2.6.8 and 6.1.1.4'

loop_
_geom_angle_atom_site_label_1
_geom_angle_atom_site_label_2
_geom_angle_atom_site_label_3
_geom_angle
N1 C1 C2 120.8(7)
N1 C1 H1 119.6
C2 C1 H1 119.6
O2A C1A O3A 125.7(6)
O2A C1A C2A 118.5(6)
O3A C1A C2A 115.8(6)
C3 C2 C1 119.8(7)
C3 C2 H2 120.1
C1 C2 H2 120.1
C1A C2A H2A1 109.5
C1A C2A H2A2 109.5
H2A1 C2A H2A2 109.5
C1A C2A H2A3 109.5
H2A1 C2A H2A3 109.5
H2A2 C2A H2A3 109.5
C2 C3 C4 120.6(7)
C2 C3 H3 119.7
C4 C3 H3 119.7
O3B C3A O2B 126.9(5)
O3B C3A C4A 117.8(6)
O2B C3A C4A 115.3(6)
C5 C4 C3 118.4(7)
C5 C4 H4 120.8
C3 C4 H4 120.8
C3A C4A H4A1 109.5
C3A C4A H4A2 109.5
H4A1 C4A H4A2 109.5
C3A C4A H4A3 109.5
H4A1 C4A H4A3 109.5
H4A2 C4A H4A3 109.5
N1 C5 C4 121.8(6)
N1 C5 C6 115.5(5)
C4 C5 C6 122.7(6)
N2 C6 C5 112.3(5)
N2 C6 H6A 109.1
C5 C6 H6A 109.1
N2 C6 H6B 109.1
C5 C6 H6B 109.1
H6A C6 H6B 107.9
N3 C7 C8 118.6(8)
N3 C7 H7 120.7
C8 C7 H7 120.7
C9 C8 C7 120.8(8)
C9 C8 H8 119.6
C7 C8 H8 119.6
C8 C9 C10 120.6(8)
C8 C9 H9 119.7
C10 C9 H9 119.7
C9 C10 C11 117.5(8)
C9 C10 H10 121.3
C11 C10 H10 121.3
N3 C11 C10 121.4(7)
N3 C11 C12 116.8(6)
C10 C11 C12 121.6(7)
N2 C12 C11 111.9(5)
N2 C12 H12A 109.2
C11 C12 H12A 109.2
N2 C12 H12B 109.2
C11 C12 H12B 109.2
H12A C12 H12B 107.9
C14 C13 N2 112.7(5)
C14 C13 H13A 109
N2 C13 H13A 109
C14 C13 H13B 109
N2 C13 H13B 109
H13A C13 H13B 107.8
C15 C14 C20 119.3(6)
C15 C14 C13 121.6(5)
C20 C14 C13 119.1(6)
C16 C15 C14 122.5(6)
C16 C15 H15 118.8
C14 C15 H15 118.8
C15 C16 C18 117.2(6)
C15 C16 C17 121.3(6)
C18 C16 C17 121.5(7)
C16 C17 H17A 109.5
C16 C17 H17B 109.5
H17A C17 H17B 109.5
C16 C17 H17C 109.5
H17A C17 H17C 109.5
H17B C17 H17C 109.5
C16 C18 C19 122.2(6)
C16 C18 H18 118.9
C19 C18 H18 118.9
C18 C19 C20 118.5(5)
C18 C19 C21 121.9(6)
C20 C19 C21 119.5(5)
O1 C20 C14 120.8(6)
O1 C20 C19 118.9(5)
C14 C20 C19 120.3(5)
N5 C21 C19 112.5(5)
N5 C21 H21A 109.1
C19 C21 H21A 109.1
N5 C21 H21B 109.1
C19 C21 H21B 109.1
H21A C21 H21B 107.8
N7 C22 N4 117.7(7)
N7 C22 C23 118.6(8)
N4 C22 C23 123.6(8)
C24 C23 C22 118.8(8)
C24 C23 H23 120.6
C22 C23 H23 120.6
C23 C24 C25 119.3(9)
C23 C24 H24 120.4
C25 C24 H24 120.4
C26 C25 C24 118.9(8)
C26 C25 H25 120.5
C24 C25 H25 120.5
N4 C26 C25 123.6(7)
N4 C26 C27 114.2(5)
C25 C26 C27 122.2(7)
N5 C27 C26 112.7(5)
N5 C27 H27A 109.1
C26 C27 H27A 109.1
N5 C27 H27B 109.1
C26 C27 H27B 109.1
H27A C27 H27B 107.8
N6 C28 N8 119.1(6)
N6 C28 C29 123.1(5)
N8 C28 C29 117.9(6)
C30 C29 C28 117.6(7)
C30 C29 H29 121.2
C28 C29 H29 121.2
C29 C30 C31 120.7(7)
C29 C30 H30 119.7
C31 C30 H30 119.7
C30 C31 C32 119.4(6)
C30 C31 H31 120.3
C32 C31 H31 120.3
N6 C32 C31 121.1(6)
N6 C32 C33 116.6(5)
C31 C32 C33 122.1(6)
N5 C33 C32 110.4(5)
N5 C33 H33A 109.6
C32 C33 H33A 109.6
N5 C33 H33B 109.6
C32 C33 H33B 109.6
H33A C33 H33B 108.1
C5 N1 C1 118.7(6)
C5 N1 Zn1 113.4(4)
C1 N1 Zn1 124.2(5)
C6 N2 C12 109.5(6)
C6 N2 C13 111.6(5)
C12 N2 C13 111.5(5)
C6 N2 Zn1 109.4(3)
C12 N2 Zn1 104.3(4)
C13 N2 Zn1 110.3(4)
C11 N3 C7 120.9(6)
C11 N3 Zn1 113.8(4)
C7 N3 Zn1 125.0(5)
C22 N4 C26 115.7(6)
C22 N4 Zn2 128.3(5)
C26 N4 Zn2 112.4(4)
C27 N5 C33 110.6(5)
C27 N5 C21 111.4(5)
C33 N5 C21 111.2(5)
C27 N5 Zn2 109.2(4)
C33 N5 Zn2 103.5(3)
C21 N5 Zn2 110.7(4)
C28 N6 C32 118.1(5)
C28 N6 Zn2 129.3(4)
C32 N6 Zn2 112.3(4)
C22 N7 H7A 120
C22 N7 H7B 120
H7A N7 H7B 120
C28 N8 H8A 120
C28 N8 H8B 120
H8A N8 H8B 120
C20 O1 Zn1 121.9(3)
C20 O1 Zn2 121.5(4)
Zn1 O1 Zn2 116.65(18)
C1A O2A Zn1 138.4(4)
C3A O2B Zn1 125.0(4)
C1A O3A Zn2 129.0(4)
C3A O3B Zn2 141.7(4)
F2 P1 F3 93.4(7)
F2 P1 F1 92.0(5)
F3 P1 F1 95.0(5)
F2 P1 F4 173.4(6)
F3 P1 F4 92.5(7)
F1 P1 F4 90.3(5)
F2 P1 F5 85.9(6)
F3 P1 F5 177.7(5)
F1 P1 F5 87.2(5)
F4 P1 F5 88.1(6)
F2 P1 F6 89.4(4)
F3 P1 F6 88.7(4)
F1 P1 F6 175.9(5)
F4 P1 F6 88.0(4)
F5 P1 F6 89.1(4)
O1 Zn1 O2B 101.16(17)
O1 Zn1 O2A 89.65(16)
O2B Zn1 O2A 96.21(18)
O1 Zn1 N3 161.07(18)
O2B Zn1 N3 95.85(19)
O2A Zn1 N3 80.25(18)
O1 Zn1 N2 88.12(17)
O2B Zn1 N2 164.75(18)
O2A Zn1 N2 95.92(18)
N3 Zn1 N2 77.2(2)
O1 Zn1 N1 88.63(18)
O2B Zn1 N1 90.80(18)
O2A Zn1 N1 172.98(17)
N3 Zn1 N1 99.4(2)
N2 Zn1 N1 77.22(18)
O1 Zn1 Zn2 31.68(11)
O2B Zn1 Zn2 79.85(13)
O2A Zn1 Zn2 68.97(12)
N3 Zn1 Zn2 148.11(14)
N2 Zn1 Zn2 113.24(13)
N1 Zn1 Zn2 112.13(14)
O1 Zn2 O3A 98.04(17)
O1 Zn2 O3B 88.12(15)
O3A Zn2 O3B 95.33(19)
O1 Zn2 N6 162.28(16)
O3A Zn2 N6 96.92(17)
O3B Zn2 N6 81.08(16)
O1 Zn2 N5 89.20(17)
O3A Zn2 N5 168.57(18)
O3B Zn2 N5 93.73(18)
N6 Zn2 N5 77.61(18)
O1 Zn2 N4 91.46(16)
O3A Zn2 N4 93.36(18)
O3B Zn2 N4 171.27(19)
N6 Zn2 N4 97.09(17)
N5 Zn2 N4 77.55(18)
O1 Zn2 Zn1 31.67(11)
O3A Zn2 Zn1 77.87(12)
O3B Zn2 Zn1 66.26(12)
N6 Zn2 Zn1 146.02(12)
N5 Zn2 Zn1 112.29(13)
N4 Zn2 Zn1 116.60(13)

loop_
_geom_bond_atom_site_label_1
_geom_bond_atom_site_label_2
_geom_bond_distance
C1 N1 1.338(8)
C1 C2 1.362(10)
C1 H1 0.93
C1A O2A 1.224(8)
C1A O3A 1.266(7)
C1A C2A 1.510(9)
C2 C3 1.321(11)
C2 H2 0.93
C2A H2A1 0.96
C2A H2A2 0.96
C2A H2A3 0.96
C3 C4 1.358(10)
C3 H3 0.93
C3A O3B 1.208(7)
C3A O2B 1.241(7)
C3A C4A 1.517(8)
C4 C5 1.357(9)
C4 H4 0.93
C4A H4A1 0.96
C4A H4A2 0.96
C4A H4A3 0.96
C5 N1 1.332(7)
C5 C6 1.496(8)
C6 N2 1.446(8)
C6 H6A 0.97
C6 H6B 0.97
C7 N3 1.350(8)
C7 C8 1.367(11)
C7 H7 0.93
C8 C9 1.346(12)
C8 H8 0.93
C9 C10 1.363(11)
C9 H9 0.93
C10 C11 1.378(9)
C10 H10 0.93
C11 N3 1.326(8)
C11 C12 1.469(9)
C12 N2 1.448(8)
C12 H12A 0.97
C12 H12B 0.97
C13 C14 1.466(9)
C13 N2 1.471(7)
C13 H13A 0.97
C13 H13B 0.97
C14 C15 1.367(8)
C14 C20 1.368(8)
C15 C16 1.361(9)
C15 H15 0.93
C16 C18 1.375(8)
C16 C17 1.482(9)
C17 H17A 0.96
C17 H17B 0.96
C17 H17C 0.96
C18 C19 1.377(8)
C18 H18 0.93
C19 C20 1.378(8)
C19 C21 1.475(8)
C20 O1 1.326(6)
C21 N5 1.469(7)
C21 H21A 0.97
C21 H21B 0.97
C22 N7 1.299(10)
C22 N4 1.318(8)
C22 C23 1.378(11)
C23 C24 1.307(13)
C23 H23 0.93
C24 C25 1.374(13)
C24 H24 0.93
C25 C26 1.332(9)
C25 H25 0.93
C26 N4 1.331(8)
C26 C27 1.496(9)
C27 N5 1.444(7)
C27 H27A 0.97
C27 H27B 0.97
C28 N6 1.318(7)
C28 N8 1.338(8)
C28 C29 1.382(8)
C29 C30 1.328(9)
C29 H29 0.93
C30 C31 1.356(9)
C30 H30 0.93
C31 C32 1.359(9)
C31 H31 0.93
C32 N6 1.339(7)
C32 C33 1.480(9)
C33 N5 1.457(7)
C33 H33A 0.97
C33 H33B 0.97
N1 Zn1 2.216(5)
N2 Zn1 2.206(5)
N3 Zn1 2.132(5)
N4 Zn2 2.239(5)
N5 Zn2 2.165(5)
N6 Zn2 2.123(5)
N7 H7A 0.86
N7 H7B 0.86
N8 H8A 0.86
N8 H8B 0.86
O1 Zn1 1.994(4)
O1 Zn2 1.995(4)
O2A Zn1 2.112(4)
O2B Zn1 2.008(4)
O3A Zn2 2.008(4)
O3B Zn2 2.114(4)
F1 P1 1.504(5)
F2 P1 1.476(6)
F3 P1 1.482(7)
F4 P1 1.505(7)
F5 P1 1.519(7)
F6 P1 1.546(5)
Zn1 Zn2 3.3948(10)

loop_
_geom_hbond_atom_site_label_D
_geom_hbond_atom_site_label_H
_geom_hbond_atom_site_label_A
_geom_hbond_distance_DH
_geom_hbond_distance_HA
_geom_hbond_distance_DA
_geom_hbond_angle_DHA
N7 H7A O3A 0.86 2.02 2.803(9) 150.7
N8 H8A O3A 0.86 1.96 2.750(8) 151.9
